data_4002304
loop_
_publ_author_name
'Alvarez-Vega, M.'
'Rodriguez-Carvajal, J.'
'Reyes-Cardenas, J.G.'
'Fuentes, A.F.'
'Amador, U.'

_publ_section_title
;
 Synthesis and characterization of new double tungstates Li2 M(II) (W O4)2
 (M = Co, Ni and Cu)
;
_journal_name_full 'Chemistry of Materials (1,1989-)'
_journal_page_first 3871
_journal_page_last 3875
_journal_volume 13
_journal_year 2001
_chemical_formula_sum 'Li2 Ni O8 W2'
_chemical_name_systematic 'Li2 Ni (W O4)2'
_space_group_IT_number 2
_symmetry_space_group_name_Hall '-P 1'
_symmetry_space_group_name_H-M 'P -1'
_cell_angle_alpha 70.92
_cell_angle_beta 88.52
_cell_angle_gamma 115.45
_cell_formula_units_Z 1
_cell_length_a 4.907
_cell_length_b 5.602
_cell_length_c 5.8403
_cell_volume 134.374
_citation_journal_id_ASTM CMATEX
_cod_data_source_file Alvarez-Vega_CMATEX_2001_951.cif
_cod_data_source_block Li2Ni1O8W2
_cod_original_cell_volume 134.3744
_cod_original_formula_sum 'Li2 Ni1 O8 W2'
_cod_database_code 4002304

loop_
_symmetry_equiv_pos_as_xyz
x,y,z
-x,-y,-z

loop_
_atom_site_label
_atom_site_type_symbol
_atom_site_fract_x
_atom_site_fract_y
_atom_site_fract_z
_atom_site_occupancy
_atom_site_U_iso_or_equiv
W1 W+6 0.2643 0.5337 0.6649 1 0.0
Li1 Li+1 0.027 0.072 0.254 1 0.0
O1 O-2 -0.0322 0.2421 0.9231 1 0.0
O2 O-2 0.5136 0.7499 0.81 1 0.0
O3 O-2 0.5482 0.7218 0.3299 1 0.0
O4 O-2 0.0437 0.7276 0.543 1 0.0
Ni1 Ni+2 0.5 0 0 1 0.0
